data_7155232
loop_
_publ_author_name
'Zhao, Ning'
'Xuan, Sunting'
'Byrd, Brandon'
'Fronczek, Frank R.'
'Smith, Kevin M.'
'Vicente, M Gra\,ca H'

_publ_section_title
;
 Synthesis and regioselective functionalization of perhalogenated BODIPYs.
;
_journal_issue 26
_journal_name_full 'Organic &amp; biomolecular chemistry'
_journal_page_first 6184
_journal_page_last 6188
_journal_paper_doi 10.1039/c6ob00935b
_journal_volume 14
_journal_year 2016
_chemical_formula_moiety 'C39 H25 B Cl2 F2 N2'
_chemical_formula_sum 'C39 H25 B Cl2 F2 N2'
_chemical_formula_weight 641.32
_chemical_name_systematic
;
 ?
;
_space_group_IT_number 14
_symmetry_cell_setting monoclinic
_symmetry_space_group_name_Hall '-P 2ybc'
_symmetry_space_group_name_H-M 'P 1 21/c 1'
_atom_sites_solution_hydrogens geom
_atom_sites_solution_primary direct
_atom_sites_solution_secondary difmap
_audit_creation_method SHELXL-97
_audit_update_record
;
2016-02-18 deposited with the CCDC.
2016-05-23 downloaded from the CCDC.
;
_cell_angle_alpha 90
_cell_angle_beta 91.840(2)
_cell_angle_gamma 90
_cell_formula_units_Z 8
_cell_length_a 26.1253(10)
_cell_length_b 12.6428(5)
_cell_length_c 18.6230(7)
_cell_measurement_reflns_used 9930
_cell_measurement_temperature 90.0(5)
_cell_measurement_theta_max 60.12
_cell_measurement_theta_min 3.39
_cell_volume 6147.9(4)
_computing_cell_refinement 'Bruker SAINT'
_computing_data_collection 'Bruker APEX2'
_computing_data_reduction 'Bruker SAINT'
_computing_molecular_graphics 'ORTEP-3 for Windows (Farrugia, 2012)'
_computing_publication_material 'SHELXL-97 (Sheldrick, 2008)'
_computing_structure_refinement 'SHELXL-97 (Sheldrick, 2008)'
_computing_structure_solution 'SHELXS-97 (Sheldrick, 2008)'
_diffrn_ambient_temperature 90.0(5)
_diffrn_measured_fraction_theta_full 0.966
_diffrn_measured_fraction_theta_max 0.966
_diffrn_measurement_device_type 'Bruker Kappa APEX-II DUO'
_diffrn_measurement_method '\f and \w scans'
_diffrn_radiation_monochromator 'QUAZAR multilayer optics'
_diffrn_radiation_source 'I\mS microfocus'
_diffrn_radiation_type CuK\a
_diffrn_radiation_wavelength 1.54184
_diffrn_reflns_av_R_equivalents 0.0390
_diffrn_reflns_av_sigmaI/netI 0.0366
_diffrn_reflns_limit_h_max 28
_diffrn_reflns_limit_h_min -29
_diffrn_reflns_limit_k_max 13
_diffrn_reflns_limit_k_min -13
_diffrn_reflns_limit_l_max 20
_diffrn_reflns_limit_l_min -19
_diffrn_reflns_number 34476
_diffrn_reflns_theta_full 60.95
_diffrn_reflns_theta_max 60.95
_diffrn_reflns_theta_min 3.39
_exptl_absorpt_coefficient_mu 2.262
_exptl_absorpt_correction_T_max 0.9352
_exptl_absorpt_correction_T_min 0.6897
_exptl_absorpt_correction_type multi-scan
_exptl_absorpt_process_details 'SADABS (Sheldrick, 2002)'
_exptl_crystal_colour red
_exptl_crystal_density_diffrn 1.386
_exptl_crystal_density_method 'not measured'
_exptl_crystal_description plate
_exptl_crystal_F_000 2640
_exptl_crystal_recrystallization_method 'Re-crystallisation from solvent: chloroform'
_exptl_crystal_size_max 0.26
_exptl_crystal_size_mid 0.19
_exptl_crystal_size_min 0.03
_refine_diff_density_max 0.432
_refine_diff_density_min -0.693
_refine_diff_density_rms 0.040
_refine_ls_extinction_method none
_refine_ls_goodness_of_fit_ref 1.013
_refine_ls_hydrogen_treatment mixed
_refine_ls_matrix_type full
_refine_ls_number_parameters 1025
_refine_ls_number_reflns 9079
_refine_ls_number_restraints 721
_refine_ls_restrained_S_all 0.977
_refine_ls_R_factor_all 0.0597
_refine_ls_R_factor_gt 0.0435
_refine_ls_shift/su_max 0.000
_refine_ls_shift/su_mean 0.000
_refine_ls_structure_factor_coef Fsqd
_refine_ls_weighting_details 'calc w=1/[\s^2^(Fo^2^)+(0.0526P)^2^+3.2593P] where P=(Fo^2^+2Fc^2^)/3'
_refine_ls_weighting_scheme calc
_refine_ls_wR_factor_gt 0.1065
_refine_ls_wR_factor_ref 0.1180
_reflns_number_gt 7087
_reflns_number_total 9079
_reflns_threshold_expression I>2\s(I)
_cod_data_source_file c6ob00935b2.cif
_cod_data_source_block 5a
_cod_depositor_comments
;
The following automatic conversions were performed:

'_symmetry_cell_setting' value 'Monoclinic' changed to 'monoclinic'
according to
/usr/data/users/saulius/crontab/automatic-downloads/current/RSC/lib/dictionaries/cif_core.dic
dictionary named 'cif_core.dic' version 2.4.2 from 2011-04-26.

Automatic conversion script
Id: cif_fix_values 4268 2015-11-12 08:31:59Z antanas 
;
_cod_original_sg_symbol_Hall '-P 2ybc '
_cod_original_sg_symbol_H-M 'P 21/c  '
_cod_database_code 7155232

loop_
_symmetry_equiv_pos_as_xyz
'x, y, z'
'-x, y+1/2, -z+1/2'
'-x, -y, -z'
'x, -y-1/2, z-1/2'

loop_
_atom_site_label
_atom_site_type_symbol
_atom_site_fract_x
_atom_site_fract_y
_atom_site_fract_z
_atom_site_U_iso_or_equiv
_atom_site_adp_type
_atom_site_occupancy
_atom_site_symmetry_multiplicity
_atom_site_calc_flag
_atom_site_refinement_flags
_atom_site_disorder_assembly
_atom_site_disorder_group
Cl1 Cl 0.46849(2) 0.85659(5) 0.36685(3) 0.05265(17) Uani 1 1 d U . .
Cl2 Cl 0.39402(3) 0.07070(5) 0.37915(3) 0.05614(18) Uani 1 1 d U . .
F1 F 0.34938(5) 0.48349(11) 0.29238(7) 0.0555(4) Uani 1 1 d U . .
F2 F 0.33243(5) 0.50811(11) 0.41078(8) 0.0568(4) Uani 1 1 d U . .
N1 N 0.41321(7) 0.57124(15) 0.36770(10) 0.0464(5) Uani 1 1 d U . .
N2 N 0.39490(8) 0.37726(15) 0.37768(10) 0.0463(5) Uani 1 1 d U . .
C1 C 0.40727(9) 0.67758(19) 0.36518(12) 0.0475(6) Uani 1 1 d U . .
C2 C 0.45639(10) 0.72288(19) 0.36987(12) 0.0476(6) Uani 1 1 d U . .
C3 C 0.49365(9) 0.64499(19) 0.37440(12) 0.0464(6) Uani 1 1 d U . .
C4 C 0.46543(9) 0.54805(19) 0.37275(12) 0.0459(6) Uani 1 1 d U . .
C5 C 0.48237(9) 0.44227(19) 0.37468(12) 0.0467(6) Uani 1 1 d U . .
C6 C 0.44760(9) 0.35817(19) 0.37686(12) 0.0467(6) Uani 1 1 d U . .
C7 C 0.45590(10) 0.24659(19) 0.37936(12) 0.0470(6) Uani 1 1 d U . .
C8 C 0.40762(10) 0.20382(19) 0.38228(12) 0.0494(6) Uani 1 1 d U . .
C9 C 0.37002(10) 0.28327(19) 0.38160(12) 0.0472(6) Uani 1 1 d U . .
C10 C 0.35827(10) 0.7347(2) 0.35525(14) 0.0515(6) Uani 1 1 d U . .
C11 C 0.34765(11) 0.8197(2) 0.39964(16) 0.0599(7) Uani 1 1 d U . .
H11 H 0.3703 0.8370 0.4388 0.072 Uiso 1 1 calc R . .
C12 C 0.30363(12) 0.8793(2) 0.38640(18) 0.0732(8) Uani 1 1 d U . .
H12 H 0.2962 0.9374 0.4167 0.088 Uiso 1 1 calc R . .
C13 C 0.27059(12) 0.8545(3) 0.32937(19) 0.0786(9) Uani 1 1 d U . .
H13 H 0.2409 0.8963 0.3204 0.094 Uiso 1 1 calc R . .
C14 C 0.28034(11) 0.7701(2) 0.28572(17) 0.0692(8) Uani 1 1 d U . .
H14 H 0.2572 0.7525 0.2471 0.083 Uiso 1 1 calc R . .
C15 C 0.32402(10) 0.7112(2) 0.29840(15) 0.0589(7) Uani 1 1 d U . .
H15 H 0.3310 0.6532 0.2678 0.071 Uiso 1 1 calc R . .
C16 C 0.54929(9) 0.66520(19) 0.37832(12) 0.0474(6) Uani 1 1 d U . .
C17 C 0.57193(10) 0.7243(2) 0.32438(14) 0.0556(7) Uani 1 1 d U . .
H17 H 0.5513 0.7516 0.2858 0.067 Uiso 1 1 calc R . .
C18 C 0.62385(11) 0.7433(2) 0.32670(15) 0.0635(7) Uani 1 1 d U . .
H18 H 0.6387 0.7836 0.2897 0.076 Uiso 1 1 calc R . .
C19 C 0.65451(11) 0.7045(2) 0.38210(15) 0.0617(7) Uani 1 1 d U . .
H19 H 0.6904 0.7165 0.3829 0.074 Uiso 1 1 calc R . .
C20 C 0.63248(10) 0.6477(2) 0.43667(14) 0.0551(6) Uani 1 1 d U . .
H20 H 0.6533 0.6214 0.4754 0.066 Uiso 1 1 calc R . .
C21 C 0.58061(10) 0.6293(2) 0.43508(13) 0.0506(6) Uani 1 1 d U . .
H21 H 0.5659 0.5914 0.4733 0.061 Uiso 1 1 calc R . .
C22 C 0.53800(9) 0.41860(19) 0.37318(12) 0.0469(6) Uani 1 1 d U . .
C23 C 0.56455(10) 0.4408(2) 0.31103(13) 0.0500(6) Uani 1 1 d U . .
H23 H 0.5474 0.4738 0.2713 0.060 Uiso 1 1 calc R . .
C24 C 0.61554(10) 0.4149(2) 0.30723(14) 0.0558(7) Uani 1 1 d U . .
H24 H 0.6333 0.4286 0.2645 0.067 Uiso 1 1 calc R . .
C25 C 0.64105(10) 0.3690(2) 0.36561(15) 0.0588(7) Uani 1 1 d U . .
H25 H 0.6762 0.3508 0.3627 0.071 Uiso 1 1 calc R . .
C26 C 0.61538(10) 0.3494(2) 0.42819(14) 0.0555(6) Uani 1 1 d U . .
H26 H 0.6332 0.3197 0.4687 0.067 Uiso 1 1 calc R . .
C27 C 0.56416(10) 0.3729(2) 0.43157(13) 0.0520(6) Uani 1 1 d U . .
H27 H 0.5465 0.3578 0.4741 0.062 Uiso 1 1 calc R . .
C28 C 0.50267(10) 0.18077(19) 0.38095(13) 0.0496(6) Uani 1 1 d U . .
C29 C 0.53151(10) 0.1640(2) 0.32092(14) 0.0577(7) Uani 1 1 d U . .
H29 H 0.5243 0.2033 0.2783 0.069 Uiso 1 1 calc R . .
C30 C 0.57069(11) 0.0906(2) 0.32240(15) 0.0653(8) Uani 1 1 d U . .
H30 H 0.5898 0.0786 0.2806 0.078 Uiso 1 1 calc R . .
C31 C 0.58208(11) 0.0346(2) 0.38485(16) 0.0653(7) Uani 1 1 d U . .
H31 H 0.6085 -0.0171 0.3857 0.078 Uiso 1 1 calc R . .
C32 C 0.55516(11) 0.0539(2) 0.44526(15) 0.0613(7) Uani 1 1 d U . .
H32 H 0.5641 0.0180 0.4887 0.074 Uiso 1 1 calc R . .
C33 C 0.51527(10) 0.1249(2) 0.44350(14) 0.0553(6) Uani 1 1 d U . .
H33 H 0.4961 0.1359 0.4854 0.066 Uiso 1 1 calc R . .
C34 C 0.31473(10) 0.26495(19) 0.38484(12) 0.0476(6) Uani 1 1 d U . .
C35 C 0.29798(10) 0.19762(19) 0.43982(13) 0.0510(6) Uani 1 1 d U . .
H35 H 0.3221 0.1708 0.4745 0.061 Uiso 1 1 calc R . .
C36 C 0.24738(10) 0.1704(2) 0.44380(14) 0.0585(7) Uani 1 1 d U . .
H36 H 0.2365 0.1265 0.4818 0.070 Uiso 1 1 calc R . .
C37 C 0.21232(11) 0.2068(2) 0.39281(16) 0.0708(8) Uani 1 1 d U . .
H37 H 0.1773 0.1870 0.3949 0.085 Uiso 1 1 calc R . .
C38 C 0.22846(12) 0.2726(2) 0.33820(16) 0.0714(8) Uani 1 1 d U . .
H38 H 0.2043 0.2976 0.3029 0.086 Uiso 1 1 calc R . .
C39 C 0.27911(11) 0.3017(2) 0.33481(14) 0.0578(7) Uani 1 1 d U . .
H39 H 0.2896 0.3475 0.2976 0.069 Uiso 1 1 calc R . .
B1 B 0.36949(11) 0.4865(2) 0.36257(15) 0.0494(7) Uani 1 1 d U . .
Cl3 Cl 0.03253(3) -0.01315(5) 0.09860(4) 0.0650(2) Uani 1 1 d U . .
Cl4 Cl 0.10478(3) 0.77127(6) 0.13612(4) 0.0784(2) Uani 1 1 d U . .
F3 F 0.16304(6) 0.35128(11) 0.06842(8) 0.0633(4) Uani 1 1 d U A .
F4 F 0.15395(6) 0.33378(14) 0.18793(9) 0.0788(5) Uani 1 1 d U A .
N3 N 0.08516(8) 0.27267(16) 0.11140(10) 0.0487(5) Uani 1 1 d U A .
N4 N 0.10363(8) 0.46541(17) 0.12458(11) 0.0544(5) Uani 1 1 d U A .
C40 C 0.09179(9) 0.1674(2) 0.10419(13) 0.0495(6) Uani 1 1 d DU . .
C41 C 0.04302(10) 0.1204(2) 0.10518(13) 0.0511(6) Uani 1 1 d U A .
C42 C 0.00578(9) 0.1964(2) 0.11247(12) 0.0492(6) Uani 1 1 d U . .
C43 C 0.03291(9) 0.2943(2) 0.11673(12) 0.0463(6) Uani 1 1 d U A .
C44 C 0.01623(10) 0.3983(2) 0.12489(12) 0.0511(6) Uani 1 1 d U . .
C45 C 0.05104(10) 0.4833(2) 0.12841(13) 0.0542(6) Uani 1 1 d U A .
C46 C 0.04274(11) 0.5946(2) 0.13218(14) 0.0586(7) Uani 1 1 d U . .
C47 C 0.09081(12) 0.6381(2) 0.12876(16) 0.0669(8) Uani 1 1 d U A .
C48 C 0.12841(11) 0.5593(2) 0.12402(15) 0.0619(7) Uani 1 1 d U . .
C49 C 0.1400(2) 0.1095(6) 0.0909(3) 0.0482(14) Uani 0.675(4) 1 d PDU A 1
C50 C 0.15689(15) 0.0331(3) 0.1399(2) 0.0614(12) Uani 0.675(4) 1 d PDU A 1
H50 H 0.1370 0.0172 0.1803 0.074 Uiso 0.675(4) 1 calc PR A 1
C51 C 0.20240(16) -0.0198(3) 0.1303(3) 0.0725(14) Uani 0.675(4) 1 d PDU A 1
H51 H 0.2133 -0.0726 0.1637 0.087 Uiso 0.675(4) 1 calc PR A 1
C52 C 0.2320(3) 0.0033(6) 0.0727(5) 0.070(2) Uani 0.675(4) 1 d PDU A 1
H52 H 0.2635 -0.0326 0.0667 0.084 Uiso 0.675(4) 1 calc PR A 1
C53 C 0.21569(18) 0.0793(5) 0.0235(3) 0.0604(13) Uani 0.675(4) 1 d PDU A 1
H53 H 0.2358 0.0949 -0.0167 0.072 Uiso 0.675(4) 1 calc PR A 1
C54 C 0.17046(16) 0.1322(4) 0.0327(2) 0.0558(11) Uani 0.675(4) 1 d PDU A 1
H54 H 0.1598 0.1847 -0.0010 0.067 Uiso 0.675(4) 1 calc PR A 1
C49A C 0.1446(5) 0.1242(15) 0.1076(7) 0.0482(14) Uani 0.325(4) 1 d PDU A 2
C50A C 0.1787(3) 0.1327(6) 0.1649(5) 0.057(2) Uani 0.325(4) 1 d PDU A 2
H50A H 0.1693 0.1707 0.2064 0.069 Uiso 0.325(4) 1 calc PR A 2
C51A C 0.2264(3) 0.0867(8) 0.1629(6) 0.079(3) Uani 0.325(4) 1 d PDU A 2
H51A H 0.2497 0.0920 0.2030 0.095 Uiso 0.325(4) 1 calc PR A 2
C52A C 0.2400(6) 0.0325(15) 0.1016(9) 0.096(7) Uani 0.325(4) 1 d PDU A 2
H52A H 0.2732 0.0022 0.0995 0.116 Uiso 0.325(4) 1 calc PR A 2
C53A C 0.2062(5) 0.0220(11) 0.0438(8) 0.077(4) Uani 0.325(4) 1 d PDU A 2
H53A H 0.2163 -0.0144 0.0019 0.093 Uiso 0.325(4) 1 calc PR A 2
C54A C 0.1571(4) 0.0644(8) 0.0464(6) 0.066(3) Uani 0.325(4) 1 d PDU A 2
H54A H 0.1328 0.0535 0.0082 0.079 Uiso 0.325(4) 1 calc PR A 2
C55 C -0.04945(10) 0.1718(2) 0.11506(16) 0.0585(7) Uani 1 1 d DU A .
C56 C -0.0839(3) 0.1864(5) 0.0563(4) 0.069(2) Uani 0.672(5) 1 d PDU A 1
H56 H -0.0719 0.2187 0.0140 0.082 Uiso 0.672(5) 1 calc PR A 1
C57 C -0.1340(4) 0.1558(6) 0.0577(6) 0.097(4) Uani 0.672(5) 1 d PDU A 1
H57 H -0.1562 0.1708 0.0176 0.116 Uiso 0.672(5) 1 calc PR A 1
C58 C -0.1514(4) 0.1082(9) 0.1111(6) 0.085(3) Uani 0.672(5) 1 d PDU A 1
H58 H -0.1867 0.0906 0.1108 0.102 Uiso 0.672(5) 1 calc PR A 1
C59 C -0.11931(18) 0.0792(4) 0.1731(3) 0.0827(17) Uani 0.672(5) 1 d PDU A 1
H59 H -0.1325 0.0429 0.2131 0.099 Uiso 0.672(5) 1 calc PR A 1
C60 C -0.06848(16) 0.1078(3) 0.1703(2) 0.0642(13) Uani 0.672(5) 1 d PDU A 1
H60 H -0.0453 0.0834 0.2070 0.077 Uiso 0.672(5) 1 calc PR A 1
C56A C -0.0759(3) 0.2037(6) 0.1832(4) 0.047(2) Uani 0.328(5) 1 d PDU A 2
H56A H -0.0581 0.2374 0.2222 0.057 Uiso 0.328(5) 1 calc PR A 2
C57A C -0.1272(3) 0.1802(6) 0.1845(4) 0.054(2) Uani 0.328(5) 1 d PDU A 2
H57A H -0.1447 0.2030 0.2257 0.065 Uiso 0.328(5) 1 calc PR A 2
C58A C -0.1547(10) 0.1296(18) 0.1352(8) 0.063(5) Uani 0.328(5) 1 d PDU A 2
H58A H -0.1882 0.1032 0.1424 0.075 Uiso 0.328(5) 1 calc PR A 2
C59A C -0.1258(7) 0.1179(11) 0.0626(8) 0.050(3) Uani 0.328(5) 1 d PDU A 2
H59A H -0.1436 0.0945 0.0202 0.060 Uiso 0.328(5) 1 calc PR A 2
C60A C -0.0738(6) 0.1421(9) 0.0612(7) 0.049(3) Uani 0.328(5) 1 d PDU A 2
H60A H -0.0566 0.1355 0.0172 0.059 Uiso 0.328(5) 1 calc PR A 2
C61 C -0.0408(7) 0.4119(8) 0.1222(7) 0.051(3) Uani 0.666(5) 1 d PDU A 1
C62 C -0.0663(3) 0.4665(5) 0.0635(4) 0.0470(15) Uani 0.666(5) 1 d PDU A 1
H62 H -0.0468 0.4897 0.0243 0.056 Uiso 0.666(5) 1 calc PR A 1
C63 C -0.1170(3) 0.4859(5) 0.0626(4) 0.0626(18) Uani 0.666(5) 1 d PDU A 1
H63 H -0.1328 0.5234 0.0235 0.075 Uiso 0.666(5) 1 calc PR A 1
C64 C -0.1460(3) 0.4514(6) 0.1182(5) 0.089(3) Uani 0.666(5) 1 d PDU A 1
H64 H -0.1819 0.4636 0.1170 0.107 Uiso 0.666(5) 1 calc PR A 1
C65 C -0.12343(19) 0.3993(4) 0.1755(3) 0.0825(18) Uani 0.666(5) 1 d PDU A 1
H65 H -0.1438 0.3757 0.2137 0.099 Uiso 0.666(5) 1 calc PR A 1
C66 C -0.07144(17) 0.3809(3) 0.1780(2) 0.0602(13) Uani 0.666(5) 1 d PDU A 1
H66 H -0.0562 0.3465 0.2186 0.072 Uiso 0.666(5) 1 calc PR A 1
C61A C -0.0367(11) 0.4357(14) 0.1409(13) 0.040(4) Uani 0.334(5) 1 d PDU A 2
C62A C -0.0494(3) 0.4607(6) 0.2096(4) 0.052(2) Uani 0.334(5) 1 d PDU A 2
H62A H -0.0246 0.4594 0.2479 0.062 Uiso 0.334(5) 1 calc PR A 2
C63A C -0.0992(3) 0.4875(6) 0.2211(5) 0.061(2) Uani 0.334(5) 1 d PDU A 2
H63A H -0.1096 0.5043 0.2682 0.073 Uiso 0.334(5) 1 calc PR A 2
C64A C -0.1348(4) 0.4902(8) 0.1631(6) 0.062(3) Uani 0.334(5) 1 d PDU A 2
H64A H -0.1693 0.5099 0.1706 0.075 Uiso 0.334(5) 1 calc PR A 2
C65A C -0.1199(7) 0.4646(12) 0.0964(7) 0.059(4) Uani 0.334(5) 1 d PDU A 2
H65A H -0.1434 0.4671 0.0565 0.070 Uiso 0.334(5) 1 calc PR A 2
C66A C -0.0673(7) 0.4333(11) 0.0871(7) 0.056(4) Uani 0.334(5) 1 d PDU A 2
H66A H -0.0560 0.4115 0.0415 0.067 Uiso 0.334(5) 1 calc PR A 2
C67 C -0.00445(11) 0.6581(2) 0.13702(13) 0.0554(7) Uani 1 1 d DU A .
C68 C -0.0199(2) 0.7342(5) 0.0866(3) 0.0535(13) Uani 0.677(4) 1 d PDU A 1
H68 H -0.0016 0.7407 0.0436 0.064 Uiso 0.677(4) 1 calc PR A 1
C69 C -0.0611(2) 0.8006(5) 0.0971(4) 0.0530(14) Uani 0.677(4) 1 d PDU A 1
H69 H -0.0694 0.8537 0.0626 0.064 Uiso 0.677(4) 1 calc PR A 1
C70 C -0.0903(3) 0.7905(6) 0.1575(4) 0.058(2) Uani 0.677(4) 1 d PDU A 1
H70 H -0.1176 0.8381 0.1656 0.069 Uiso 0.677(4) 1 calc PR A 1
C71 C -0.07914(16) 0.7103(3) 0.2056(2) 0.0570(12) Uani 0.677(4) 1 d PDU A 1
H71 H -0.0999 0.7012 0.2461 0.068 Uiso 0.677(4) 1 calc PR A 1
C72 C -0.03835(16) 0.6428(3) 0.1959(2) 0.0556(11) Uani 0.677(4) 1 d PDU A 1
H72 H -0.0325 0.5857 0.2283 0.067 Uiso 0.677(4) 1 calc PR A 1
C68A C -0.0108(3) 0.7284(6) 0.1969(4) 0.050(2) Uani 0.323(4) 1 d PDU A 2
H68A H 0.0113 0.7255 0.2384 0.060 Uiso 0.323(4) 1 calc PR A 2
C69A C -0.0504(3) 0.8001(6) 0.1911(4) 0.050(2) Uani 0.323(4) 1 d PDU A 2
H69A H -0.0574 0.8449 0.2306 0.060 Uiso 0.323(4) 1 calc PR A 2
C70A C -0.0797(5) 0.8074(11) 0.1295(8) 0.042(3) Uani 0.323(4) 1 d PDU A 2
H70A H -0.1078 0.8549 0.1261 0.051 Uiso 0.323(4) 1 calc PR A 2
C71A C -0.0674(4) 0.7439(9) 0.0717(5) 0.050(2) Uani 0.323(4) 1 d PDU A 2
H71A H -0.0873 0.7477 0.0282 0.060 Uiso 0.323(4) 1 calc PR A 2
C72A C -0.0271(4) 0.6767(9) 0.0772(5) 0.046(2) Uani 0.323(4) 1 d PDU A 2
H72A H -0.0155 0.6427 0.0352 0.055 Uiso 0.323(4) 1 calc PR A 2
C73 C 0.18366(12) 0.5751(2) 0.11673(15) 0.0630(7) Uani 1 1 d U A .
C74 C 0.19921(12) 0.6479(3) 0.06468(16) 0.0724(8) Uani 1 1 d U . .
H74 H 0.1742 0.6834 0.0355 0.087 Uiso 1 1 calc R A .
C75 C 0.25028(14) 0.6683(3) 0.05570(18) 0.0819(10) Uani 1 1 d U A .
H75 H 0.2602 0.7179 0.0205 0.098 Uiso 1 1 calc R . .
C76 C 0.28739(13) 0.6172(3) 0.09748(18) 0.0818(10) Uani 1 1 d U . .
H76 H 0.3226 0.6315 0.0910 0.098 Uiso 1 1 calc R A .
C77 C 0.27273(12) 0.5452(3) 0.14859(17) 0.0745(8) Uani 1 1 d U A .
H77 H 0.2981 0.5093 0.1771 0.089 Uiso 1 1 calc R . .
C78 C 0.22142(12) 0.5250(2) 0.15865(16) 0.0662(8) Uani 1 1 d U . .
H78 H 0.2119 0.4763 0.1947 0.079 Uiso 1 1 calc R A .
B2 B 0.12922(12) 0.3549(2) 0.12254(16) 0.0529(7) Uani 1 1 d U . .

loop_
_atom_site_aniso_label
_atom_site_aniso_U_11
_atom_site_aniso_U_22
_atom_site_aniso_U_33
_atom_site_aniso_U_23
_atom_site_aniso_U_13
_atom_site_aniso_U_12
Cl1 0.0650(4) 0.0370(3) 0.0565(4) 0.0014(3) 0.0095(3) -0.0021(3)
Cl2 0.0717(4) 0.0356(3) 0.0617(4) 0.0002(3) 0.0115(3) 0.0003(3)
F1 0.0635(8) 0.0450(8) 0.0581(9) 0.0097(6) 0.0021(7) -0.0052(7)
F2 0.0603(8) 0.0416(8) 0.0697(9) 0.0031(7) 0.0211(7) 0.0025(7)
N1 0.0541(12) 0.0368(12) 0.0486(11) 0.0016(9) 0.0092(9) 0.0024(9)
N2 0.0578(12) 0.0357(12) 0.0461(11) 0.0031(9) 0.0118(9) 0.0007(9)
C1 0.0600(15) 0.0379(14) 0.0451(13) 0.0017(10) 0.0098(11) 0.0021(12)
C2 0.0621(16) 0.0383(14) 0.0430(13) 0.0015(10) 0.0090(11) -0.0007(12)
C3 0.0613(15) 0.0403(14) 0.0381(12) 0.0021(10) 0.0085(10) 0.0004(12)
C4 0.0550(15) 0.0405(14) 0.0426(13) 0.0017(10) 0.0100(10) 0.0018(11)
C5 0.0585(15) 0.0449(15) 0.0373(12) 0.0010(10) 0.0094(10) 0.0019(12)
C6 0.0566(15) 0.0427(15) 0.0415(13) 0.0017(10) 0.0106(11) 0.0014(12)
C7 0.0630(16) 0.0386(14) 0.0401(13) 0.0018(10) 0.0111(11) 0.0029(12)
C8 0.0654(16) 0.0381(14) 0.0453(13) -0.0007(11) 0.0115(11) -0.0001(12)
C9 0.0631(15) 0.0382(14) 0.0409(13) 0.0008(10) 0.0109(11) 0.0000(12)
C10 0.0578(15) 0.0384(14) 0.0589(15) 0.0062(12) 0.0107(12) -0.0007(12)
C11 0.0639(17) 0.0429(16) 0.0740(18) 0.0006(13) 0.0175(13) 0.0000(13)
C12 0.080(2) 0.0458(17) 0.096(2) -0.0072(16) 0.0217(18) 0.0081(15)
C13 0.0669(19) 0.068(2) 0.101(3) 0.0000(19) 0.0071(18) 0.0098(16)
C14 0.0671(18) 0.0552(18) 0.085(2) 0.0047(16) 0.0015(15) 0.0052(15)
C15 0.0613(16) 0.0428(15) 0.0728(18) 0.0055(13) 0.0069(14) 0.0024(13)
C16 0.0584(15) 0.0392(14) 0.0449(13) -0.0011(11) 0.0089(11) 0.0001(11)
C17 0.0606(16) 0.0548(17) 0.0519(15) 0.0067(12) 0.0073(12) 0.0011(13)
C18 0.0643(17) 0.0657(19) 0.0613(17) 0.0131(14) 0.0137(13) -0.0032(15)
C19 0.0565(16) 0.0637(19) 0.0652(17) 0.0048(14) 0.0066(13) -0.0041(14)
C20 0.0613(16) 0.0529(16) 0.0514(15) -0.0030(12) 0.0043(12) 0.0023(13)
C21 0.0641(16) 0.0426(15) 0.0456(14) -0.0030(11) 0.0099(12) 0.0002(12)
C22 0.0589(15) 0.0344(13) 0.0479(14) -0.0029(10) 0.0090(11) 0.0014(11)
C23 0.0608(16) 0.0421(15) 0.0476(14) -0.0021(11) 0.0091(11) 0.0020(12)
C24 0.0631(16) 0.0512(16) 0.0539(15) -0.0050(12) 0.0155(12) 0.0005(13)
C25 0.0547(15) 0.0544(17) 0.0676(18) -0.0068(14) 0.0079(13) 0.0048(13)
C26 0.0601(16) 0.0499(16) 0.0564(16) -0.0017(12) 0.0000(12) 0.0051(13)
C27 0.0629(16) 0.0437(15) 0.0500(14) 0.0006(11) 0.0085(12) 0.0004(12)
C28 0.0609(15) 0.0386(14) 0.0496(14) 0.0000(11) 0.0070(11) 0.0016(12)
C29 0.0678(17) 0.0572(17) 0.0487(15) 0.0029(12) 0.0092(12) 0.0115(14)
C30 0.0726(18) 0.0668(19) 0.0571(17) -0.0072(14) 0.0134(13) 0.0138(15)
C31 0.0664(17) 0.0488(17) 0.081(2) 0.0005(15) 0.0042(15) 0.0108(14)
C32 0.0675(17) 0.0497(17) 0.0668(17) 0.0139(13) 0.0050(14) 0.0043(14)
C33 0.0685(17) 0.0454(15) 0.0527(15) 0.0045(12) 0.0106(12) -0.0005(13)
C34 0.0633(15) 0.0348(13) 0.0452(13) -0.0033(11) 0.0087(11) -0.0023(12)
C35 0.0624(16) 0.0424(15) 0.0487(14) -0.0024(11) 0.0076(11) -0.0021(12)
C36 0.0689(18) 0.0505(16) 0.0568(16) 0.0055(12) 0.0108(13) -0.0080(14)
C37 0.0647(18) 0.071(2) 0.0763(19) 0.0160(16) -0.0014(15) -0.0176(15)
C38 0.0710(19) 0.073(2) 0.0691(18) 0.0189(16) -0.0115(14) -0.0151(16)
C39 0.0705(18) 0.0522(17) 0.0509(15) 0.0059(12) 0.0046(13) -0.0116(14)
B1 0.0565(17) 0.0409(17) 0.0515(17) 0.0039(13) 0.0098(13) -0.0005(13)
Cl3 0.0652(4) 0.0470(4) 0.0825(5) -0.0045(3) -0.0039(3) -0.0026(3)
Cl4 0.1037(6) 0.0417(4) 0.0923(5) 0.0041(3) 0.0429(4) -0.0042(4)
F3 0.0679(9) 0.0447(9) 0.0788(10) 0.0057(7) 0.0243(8) 0.0066(7)
F4 0.0756(10) 0.0852(12) 0.0741(10) 0.0312(9) -0.0194(8) -0.0296(9)
N3 0.0535(12) 0.0445(13) 0.0481(11) 0.0032(9) 0.0015(9) 0.0020(10)
N4 0.0637(14) 0.0471(13) 0.0535(12) 0.0020(10) 0.0189(10) -0.0005(11)
C40 0.0565(15) 0.0468(16) 0.0454(13) 0.0020(11) 0.0057(11) 0.0020(12)
C41 0.0569(15) 0.0490(16) 0.0473(14) -0.0007(11) 0.0018(11) -0.0013(13)
C42 0.0545(15) 0.0501(16) 0.0431(13) 0.0039(11) 0.0049(11) 0.0022(12)
C43 0.0533(14) 0.0482(16) 0.0376(12) 0.0049(10) 0.0064(10) 0.0031(12)
C44 0.0635(17) 0.0507(16) 0.0399(13) 0.0068(11) 0.0134(11) 0.0055(13)
C45 0.0696(17) 0.0470(16) 0.0470(14) 0.0047(11) 0.0192(12) 0.0039(13)
C46 0.0810(19) 0.0438(16) 0.0527(15) 0.0059(12) 0.0268(13) 0.0065(14)
C47 0.087(2) 0.0438(16) 0.0725(19) 0.0052(13) 0.0367(16) -0.0024(15)
C48 0.0788(19) 0.0433(16) 0.0652(17) -0.0013(13) 0.0284(14) -0.0053(14)
C49 0.0520(19) 0.037(3) 0.055(3) -0.008(3) -0.0017(19) -0.0040(18)
C50 0.065(3) 0.042(2) 0.078(3) 0.001(2) 0.008(2) -0.002(2)
C51 0.061(3) 0.044(3) 0.113(4) 0.014(2) 0.007(3) 0.004(2)
C52 0.057(5) 0.042(4) 0.112(6) 0.000(4) 0.008(4) 0.006(3)
C53 0.059(3) 0.050(3) 0.072(3) -0.014(2) 0.009(2) -0.003(3)
C54 0.056(3) 0.052(3) 0.059(2) -0.013(2) 0.0025(18) -0.001(2)
C49A 0.0520(19) 0.037(3) 0.055(3) -0.008(3) -0.0017(19) -0.0040(18)
C50A 0.060(5) 0.037(5) 0.075(6) 0.014(4) 0.002(4) -0.002(4)
C51A 0.067(6) 0.054(6) 0.116(9) 0.015(6) -0.007(6) -0.004(5)
C52A 0.054(7) 0.056(11) 0.18(2) 0.000(10) 0.002(10) 0.000(7)
C53A 0.078(10) 0.037(7) 0.117(12) -0.012(7) 0.011(8) 0.015(7)
C54A 0.072(7) 0.043(6) 0.083(7) -0.015(5) 0.004(5) -0.008(5)
C55 0.0557(16) 0.0544(17) 0.0653(18) 0.0099(15) 0.0029(14) 0.0032(13)
C56 0.060(4) 0.041(4) 0.104(4) 0.014(4) -0.008(3) -0.003(3)
C57 0.063(5) 0.058(6) 0.167(8) 0.052(5) -0.034(4) -0.010(4)
C58 0.049(4) 0.091(7) 0.115(9) 0.026(6) 0.003(6) -0.001(4)
C59 0.060(3) 0.056(3) 0.133(5) 0.017(3) 0.015(3) -0.006(2)
C60 0.062(3) 0.048(3) 0.083(3) 0.003(2) 0.007(2) -0.003(2)
C56A 0.055(5) 0.040(5) 0.047(4) -0.001(3) 0.001(3) 0.000(4)
C57A 0.059(5) 0.055(6) 0.049(5) -0.003(4) 0.012(4) 0.000(4)
C58A 0.060(7) 0.096(10) 0.033(6) -0.035(6) 0.016(5) -0.005(6)
C59A 0.067(8) 0.030(8) 0.053(6) -0.003(5) -0.004(6) 0.003(6)
C60A 0.064(8) 0.033(7) 0.050(6) -0.007(5) 0.010(5) 0.004(6)
C61 0.079(6) 0.026(5) 0.050(6) -0.004(4) 0.020(5) 0.007(4)
C62 0.052(3) 0.039(4) 0.049(4) 0.002(3) 0.003(3) 0.001(3)
C63 0.057(3) 0.042(3) 0.089(5) 0.009(3) 0.013(4) 0.004(2)
C64 0.071(5) 0.054(4) 0.144(7) 0.035(4) 0.039(5) 0.013(4)
C65 0.080(3) 0.051(3) 0.120(4) 0.023(3) 0.052(3) 0.010(3)
C66 0.071(3) 0.043(3) 0.068(3) 0.004(2) 0.027(2) 0.004(2)
C61A 0.047(6) 0.020(7) 0.054(12) -0.009(6) 0.015(7) 0.002(6)
C62A 0.055(5) 0.043(5) 0.058(5) -0.007(4) 0.003(4) -0.001(4)
C63A 0.064(5) 0.046(5) 0.074(6) -0.013(4) 0.012(4) 0.005(4)
C64A 0.051(5) 0.047(7) 0.089(8) -0.011(5) 0.008(5) 0.000(4)
C65A 0.069(9) 0.054(9) 0.053(9) 0.000(7) 0.002(9) -0.007(7)
C66A 0.091(10) 0.040(9) 0.037(8) 0.017(5) 0.007(6) 0.015(7)
C67 0.0783(18) 0.0457(16) 0.0428(15) -0.0018(12) 0.0093(13) 0.0043(13)
C68 0.062(3) 0.052(3) 0.047(3) 0.000(2) 0.007(2) -0.013(3)
C69 0.056(4) 0.046(4) 0.057(4) 0.001(3) -0.002(3) -0.005(3)
C70 0.059(4) 0.056(4) 0.059(5) -0.013(4) 0.009(3) -0.007(3)
C71 0.072(3) 0.051(3) 0.049(2) -0.011(2) 0.0115(19) -0.004(2)
C72 0.077(3) 0.043(2) 0.047(2) -0.0032(17) 0.0120(18) -0.004(2)
C68A 0.065(5) 0.044(5) 0.041(4) 0.001(3) 0.001(3) 0.006(4)
C69A 0.061(5) 0.041(5) 0.048(5) -0.007(3) 0.010(4) 0.003(4)
C70A 0.042(9) 0.041(6) 0.045(11) 0.000(8) 0.015(6) 0.010(6)
C71A 0.060(6) 0.042(6) 0.047(5) -0.003(4) 0.005(4) 0.006(5)
C72A 0.051(5) 0.044(6) 0.043(5) -0.001(5) 0.010(4) 0.002(5)
C73 0.079(2) 0.0469(16) 0.0649(17) -0.0094(13) 0.0259(15) -0.0111(15)
C74 0.081(2) 0.069(2) 0.0688(19) -0.0009(15) 0.0228(15) -0.0151(17)
C75 0.090(2) 0.080(2) 0.077(2) -0.0015(18) 0.0252(19) -0.027(2)
C76 0.078(2) 0.087(3) 0.081(2) -0.0088(19) 0.0158(18) -0.0289(19)
C77 0.077(2) 0.069(2) 0.078(2) -0.0103(16) 0.0103(16) -0.0204(17)
C78 0.080(2) 0.0539(18) 0.0654(17) -0.0101(14) 0.0162(15) -0.0141(16)
B2 0.0608(18) 0.0463(18) 0.0518(17) 0.0093(13) 0.0053(14) -0.0011(14)

loop_
_atom_type_symbol
_atom_type_description
_atom_type_scat_dispersion_real
_atom_type_scat_dispersion_imag
_atom_type_scat_source
C C 0.0181 0.0091 'International Tables Vol C Tables 4.2.6.8 and 6.1.1.4'
H H 0.0000 0.0000 'International Tables Vol C Tables 4.2.6.8 and 6.1.1.4'
B B 0.0090 0.0039 'International Tables Vol C Tables 4.2.6.8 and 6.1.1.4'
N N 0.0311 0.0180 'International Tables Vol C Tables 4.2.6.8 and 6.1.1.4'
F F 0.0727 0.0534 'International Tables Vol C Tables 4.2.6.8 and 6.1.1.4'
Cl Cl 0.3639 0.7018 'International Tables Vol C Tables 4.2.6.8 and 6.1.1.4'

loop_
_geom_angle_atom_site_label_1
_geom_angle_atom_site_label_2
_geom_angle_atom_site_label_3
_geom_angle
C1 N1 C4 108.8(2)
C1 N1 B1 126.5(2)
C4 N1 B1 124.7(2)
C9 N2 C6 108.84(19)
C9 N2 B1 125.8(2)
C6 N2 B1 124.5(2)
N1 C1 C2 107.4(2)
N1 C1 C10 126.0(2)
C2 C1 C10 126.5(2)
C3 C2 C1 110.6(2)
C3 C2 Cl1 124.8(2)
C1 C2 Cl1 124.50(19)
C2 C3 C4 104.3(2)
C2 C3 C16 124.7(2)
C4 C3 C16 131.0(2)
N1 C4 C5 120.5(2)
N1 C4 C3 108.9(2)
C5 C4 C3 130.7(2)
C6 C5 C4 121.2(2)
C6 C5 C22 118.9(2)
C4 C5 C22 119.8(2)
N2 C6 C5 120.6(2)
N2 C6 C7 108.6(2)
C5 C6 C7 130.8(2)
C8 C7 C6 104.6(2)
C8 C7 C28 122.5(2)
C6 C7 C28 133.0(2)
C7 C8 C9 111.1(2)
C7 C8 Cl2 124.9(2)
C9 C8 Cl2 123.7(2)
N2 C9 C8 106.9(2)
N2 C9 C34 127.9(2)
C8 C9 C34 125.2(2)
C11 C10 C15 118.7(2)
C11 C10 C1 119.5(2)
C15 C10 C1 121.5(2)
C10 C11 C12 119.6(3)
C10 C11 H11 120.2
C12 C11 H11 120.2
C13 C12 C11 120.4(3)
C13 C12 H12 119.8
C11 C12 H12 119.8
C14 C13 C12 120.6(3)
C14 C13 H13 119.7
C12 C13 H13 119.7
C13 C14 C15 119.2(3)
C13 C14 H14 120.4
C15 C14 H14 120.4
C14 C15 C10 121.5(3)
C14 C15 H15 119.3
C10 C15 H15 119.3
C21 C16 C17 117.9(2)
C21 C16 C3 122.4(2)
C17 C16 C3 119.7(2)
C18 C17 C16 120.6(2)
C18 C17 H17 119.7
C16 C17 H17 119.7
C19 C18 C17 120.7(2)
C19 C18 H18 119.7
C17 C18 H18 119.7
C18 C19 C20 119.3(3)
C18 C19 H19 120.3
C20 C19 H19 120.3
C21 C20 C19 120.3(3)
C21 C20 H20 119.8
C19 C20 H20 119.8
C20 C21 C16 121.1(2)
C20 C21 H21 119.5
C16 C21 H21 119.5
C27 C22 C23 119.1(2)
C27 C22 C5 121.7(2)
C23 C22 C5 119.2(2)
C24 C23 C22 120.2(2)
C24 C23 H23 119.9
C22 C23 H23 119.9
C23 C24 C25 120.1(2)
C23 C24 H24 119.9
C25 C24 H24 119.9
C24 C25 C26 120.1(2)
C24 C25 H25 119.9
C26 C25 H25 119.9
C27 C26 C25 119.9(2)
C27 C26 H26 120.1
C25 C26 H26 120.1
C26 C27 C22 120.6(2)
C26 C27 H27 119.7
C22 C27 H27 119.7
C29 C28 C33 118.5(2)
C29 C28 C7 122.8(2)
C33 C28 C7 118.4(2)
C30 C29 C28 120.6(2)
C30 C29 H29 119.7
C28 C29 H29 119.7
C29 C30 C31 119.9(3)
C29 C30 H30 120.0
C31 C30 H30 120.0
C32 C31 C30 119.8(3)
C32 C31 H31 120.1
C30 C31 H31 120.1
C31 C32 C33 120.4(3)
C31 C32 H32 119.8
C33 C32 H32 119.8
C32 C33 C28 120.6(2)
C32 C33 H33 119.7
C28 C33 H33 119.7
C39 C34 C35 118.4(2)
C39 C34 C9 124.4(2)
C35 C34 C9 117.0(2)
C36 C35 C34 120.8(2)
C36 C35 H35 119.6
C34 C35 H35 119.6
C35 C36 C37 120.0(2)
C35 C36 H36 120.0
C37 C36 H36 120.0
C36 C37 C38 119.6(3)
C36 C37 H37 120.2
C38 C37 H37 120.2
C39 C38 C37 120.5(3)
C39 C38 H38 119.7
C37 C38 H38 119.7
C34 C39 C38 120.6(2)
C34 C39 H39 119.7
C38 C39 H39 119.7
F2 B1 F1 111.6(2)
F2 B1 N2 111.4(2)
F1 B1 N2 107.0(2)
F2 B1 N1 110.7(2)
F1 B1 N1 109.1(2)
N2 B1 N1 106.9(2)
C40 N3 C43 109.2(2)
C40 N3 B2 125.0(2)
C43 N3 B2 125.3(2)
C48 N4 C45 109.3(2)
C48 N4 B2 125.7(2)
C45 N4 B2 125.0(2)
N3 C40 C41 107.2(2)
N3 C40 C49A 118.8(8)
C41 C40 C49A 133.3(8)
N3 C40 C49 127.9(4)
C41 C40 C49 124.7(4)
C42 C41 C40 110.5(2)
C42 C41 Cl3 125.6(2)
C40 C41 Cl3 123.9(2)
C41 C42 C43 105.0(2)
C41 C42 C55 123.4(2)
C43 C42 C55 131.6(2)
C44 C43 N3 120.0(2)
C44 C43 C42 131.8(2)
N3 C43 C42 108.1(2)
C43 C44 C45 121.4(2)
C43 C44 C61A 127.8(7)
C45 C44 C61A 110.4(6)
C43 C44 C61 114.7(4)
C45 C44 C61 123.6(4)
N4 C45 C44 120.6(2)
N4 C45 C46 108.3(2)
C44 C45 C46 131.0(3)
C47 C46 C45 104.6(2)
C47 C46 C67 123.4(3)
C45 C46 C67 132.0(3)
C46 C47 C48 111.2(2)
C46 C47 Cl4 125.3(2)
C48 C47 Cl4 123.4(2)
N4 C48 C47 106.6(2)
N4 C48 C73 126.4(2)
C47 C48 C73 127.0(3)
C50 C49 C54 118.4(5)
C50 C49 C40 119.1(5)
C54 C49 C40 122.4(5)
C51 C50 C49 120.4(4)
C51 C50 H50 119.8
C49 C50 H50 119.8
C52 C51 C50 120.5(5)
C52 C51 H51 119.7
C50 C51 H51 119.7
C51 C52 C53 119.6(6)
C51 C52 H52 120.2
C53 C52 H52 120.2
C54 C53 C52 120.2(5)
C54 C53 H53 119.9
C52 C53 H53 119.9
C53 C54 C49 120.7(5)
C53 C54 H54 119.6
C49 C54 H54 119.6
C50A C49A C54A 120.4(10)
C50A C49A C40 125.7(10)
C54A C49A C40 113.7(10)
C49A C50A C51A 120.8(9)
C49A C50A H50A 119.6
C51A C50A H50A 119.6
C50A C51A C52A 119.2(10)
C50A C51A H51A 120.4
C52A C51A H51A 120.4
C53A C52A C51A 121.0(12)
C53A C52A H52A 119.5
C51A C52A H52A 119.5
C52A C53A C54A 120.2(11)
C52A C53A H53A 119.9
C54A C53A H53A 119.9
C53A C54A C49A 118.2(10)
C53A C54A H54A 120.9
C49A C54A H54A 120.9
C60A C55 C60 103.5(7)
C56 C55 C60 114.2(4)
C60A C55 C42 121.2(7)
C56 C55 C42 123.3(4)
C60 C55 C42 120.7(3)
C60A C55 C56A 121.8(7)
C56 C55 C56A 108.6(4)
C42 C55 C56A 116.2(4)
C57 C56 C55 122.6(7)
C57 C56 H56 118.7
C55 C56 H56 118.7
C58 C57 C56 121.4(9)
C58 C57 H57 119.3
C56 C57 H57 119.3
C57 C58 C59 122.3(9)
C57 C58 H58 118.8
C59 C58 H58 118.8
C60 C59 C58 115.8(6)
C60 C59 H59 122.1
C58 C59 H59 122.1
C59 C60 C55 122.7(4)
C59 C60 H60 118.7
C55 C60 H60 118.7
C57A C56A C55 115.3(6)
C57A C56A H56A 122.4
C55 C56A H56A 122.4
C58A C57A C56A 127.2(11)
C58A C57A H57A 116.4
C56A C57A H57A 116.4
C57A C58A C59A 112.3(18)
C57A C58A H58A 123.8
C59A C58A H58A 123.8
C60A C59A C58A 119.3(14)
C60A C59A H59A 120.4
C58A C59A H59A 120.4
C55 C60A C59A 122.1(11)
C55 C60A H60A 119.0
C59A C60A H60A 119.0
C66 C61 C62 116.1(13)
C66 C61 C44 122.6(11)
C62 C61 C44 121.1(10)
C63 C62 C61 121.9(9)
C63 C62 H62 119.1
C61 C62 H62 119.1
C62 C63 C64 119.8(6)
C62 C63 H63 120.1
C64 C63 H63 120.1
C65 C64 C63 120.5(6)
C65 C64 H64 119.8
C63 C64 H64 119.8
C64 C65 C66 120.3(5)
C64 C65 H65 119.8
C66 C65 H65 119.8
C65 C66 C61 121.3(8)
C65 C66 H66 119.4
C61 C66 H66 119.4
C66A C61A C62A 125(2)
C66A C61A C44 113.6(16)
C62A C61A C44 121(2)
C63A C62A C61A 117.8(14)
C63A C62A H62A 121.1
C61A C62A H62A 121.1
C62A C63A C64A 119.6(8)
C62A C63A H63A 120.2
C64A C63A H63A 120.2
C65A C64A C63A 119.8(11)
C65A C64A H64A 120.1
C63A C64A H64A 120.1
C64A C65A C66A 118.6(13)
C64A C65A H65A 120.7
C66A C65A H65A 120.7
C61A C66A C65A 118.7(17)
C61A C66A H66A 120.6
C65A C66A H66A 120.6
C72A C67 C68A 120.3(6)
C72A C67 C72 114.3(5)
C68 C67 C72 115.6(3)
C72A C67 C46 114.5(5)
C68 C67 C46 124.0(3)
C68A C67 C46 120.0(4)
C72 C67 C46 120.4(3)
C69 C68 C67 122.2(4)
C69 C68 H68 118.9
C67 C68 H68 118.9
C68 C69 C70 120.7(7)
C68 C69 H69 119.7
C70 C69 H69 119.7
C71 C70 C69 119.0(8)
C71 C70 H70 120.5
C69 C70 H70 120.5
C70 C71 C72 121.2(4)
C70 C71 H71 119.4
C72 C71 H71 119.4
C71 C72 C67 120.7(3)
C71 C72 H72 119.6
C67 C72 H72 119.6
C69A C68A C67 116.7(6)
C69A C68A H68A 121.6
C67 C68A H68A 121.6
C70A C69A C68A 120.7(8)
C70A C69A H69A 119.6
C68A C69A H69A 119.6
C69A C70A C71A 118.4(11)
C69A C70A H70A 120.8
C71A C70A H70A 120.8
C72A C71A C70A 120.2(10)
C72A C71A H71A 119.9
C70A C71A H71A 119.9
C67 C72A C71A 121.5(8)
C67 C72A H72A 119.3
C71A C72A H72A 119.3
C78 C73 C74 118.0(3)
C78 C73 C48 124.6(3)
C74 C73 C48 117.4(3)
C75 C74 C73 120.6(3)
C75 C74 H74 119.7
C73 C74 H74 119.7
C74 C75 C76 120.6(3)
C74 C75 H75 119.7
C76 C75 H75 119.7
C77 C76 C75 119.4(3)
C77 C76 H76 120.3
C75 C76 H76 120.3
C76 C77 C78 120.5(3)
C76 C77 H77 119.8
C78 C77 H77 119.8
C77 C78 C73 120.9(3)
C77 C78 H78 119.6
C73 C78 H78 119.6
F3 B2 F4 110.4(2)
F3 B2 N4 109.8(2)
F4 B2 N4 110.0(2)
F3 B2 N3 111.9(2)
F4 B2 N3 108.0(2)
N4 B2 N3 106.7(2)

loop_
_geom_bond_atom_site_label_1
_geom_bond_atom_site_label_2
_geom_bond_distance
Cl1 C2 1.721(2)
Cl2 C8 1.721(2)
F1 B1 1.394(3)
F2 B1 1.369(3)
N1 C1 1.354(3)
N1 C4 1.395(3)
N1 B1 1.567(4)
N2 C9 1.358(3)
N2 C6 1.398(3)
N2 B1 1.554(4)
C1 C2 1.406(3)
C1 C10 1.476(3)
C2 C3 1.385(3)
C3 C4 1.430(3)
C3 C16 1.475(3)
C4 C5 1.409(3)
C5 C6 1.400(3)
C5 C22 1.485(3)
C6 C7 1.428(3)
C7 C8 1.375(3)
C7 C28 1.478(3)
C8 C9 1.405(3)
C9 C34 1.466(3)
C10 C11 1.389(4)
C10 C15 1.396(4)
C11 C12 1.390(4)
C11 H11 0.9500
C12 C13 1.383(5)
C12 H12 0.9500
C13 C14 1.370(4)
C13 H13 0.9500
C14 C15 1.377(4)
C14 H14 0.9500
C15 H15 0.9500
C16 C21 1.392(3)
C16 C17 1.398(3)
C17 C18 1.377(4)
C17 H17 0.9500
C18 C19 1.376(4)
C18 H18 0.9500
C19 C20 1.384(4)
C19 H19 0.9500
C20 C21 1.374(4)
C20 H20 0.9500
C21 H21 0.9500
C22 C27 1.391(3)
C22 C23 1.397(3)
C23 C24 1.376(4)
C23 H23 0.9500
C24 C25 1.385(4)
C24 H24 0.9500
C25 C26 1.385(4)
C25 H25 0.9500
C26 C27 1.374(4)
C26 H26 0.9500
C27 H27 0.9500
C28 C29 1.384(3)
C28 C33 1.393(3)
C29 C30 1.381(4)
C29 H29 0.9500
C30 C31 1.386(4)
C30 H30 0.9500
C31 C32 1.368(4)
C31 H31 0.9500
C32 C33 1.375(4)
C32 H32 0.9500
C33 H33 0.9500
C34 C39 1.376(4)
C34 C35 1.412(3)
C35 C36 1.370(4)
C35 H35 0.9500
C36 C37 1.377(4)
C36 H36 0.9500
C37 C38 1.390(4)
C37 H37 0.9500
C38 C39 1.377(4)
C38 H38 0.9500
C39 H39 0.9500
Cl3 C41 1.714(3)
Cl4 C47 1.728(3)
F3 B2 1.362(3)
F4 B2 1.386(3)
N3 C40 1.350(3)
N3 C43 1.399(3)
N3 B2 1.560(4)
N4 C48 1.352(3)
N4 C45 1.396(3)
N4 B2 1.550(4)
C40 C41 1.406(3)
C40 C49A 1.483(11)
C40 C49 1.485(6)
C41 C42 1.377(4)
C42 C43 1.427(4)
C42 C55 1.478(4)
C43 C44 1.395(4)
C44 C45 1.408(4)
C44 C61A 1.50(3)
C44 C61 1.500(18)
C45 C46 1.426(4)
C46 C47 1.374(4)
C46 C67 1.477(4)
C47 C48 1.404(4)
C48 C73 1.468(4)
C49 C50 1.391(8)
C49 C54 1.395(8)
C50 C51 1.381(6)
C50 H50 0.9500
C51 C52 1.373(10)
C51 H51 0.9500
C52 C53 1.386(9)
C52 H52 0.9500
C53 C54 1.373(6)
C53 H53 0.9500
C54 H54 0.9500
C49A C50A 1.373(13)
C49A C54A 1.414(13)
C50A C51A 1.375(11)
C50A H50A 0.9500
C51A C52A 1.387(14)
C51A H51A 0.9500
C52A C53A 1.378(14)
C52A H52A 0.9500
C53A C54A 1.391(12)
C53A H53A 0.9500
C54A H54A 0.9500
C55 C60A 1.230(14)
C55 C56 1.407(8)
C55 C60 1.412(5)
C55 C56A 1.518(8)
C56 C57 1.364(13)
C56 H56 0.9500
C57 C58 1.260(13)
C57 H57 0.9500
C58 C59 1.451(13)
C58 H58 0.9500
C59 C60 1.379(6)
C59 H59 0.9500
C60 H60 0.9500
C56A C57A 1.375(11)
C56A H56A 0.9500
C57A C58A 1.31(2)
C57A H57A 0.9500
C58A C59A 1.577(19)
C58A H58A 0.9500
C59A C60A 1.39(2)
C59A H59A 0.9500
C60A H60A 0.9500
C61 C66 1.387(15)
C61 C62 1.437(17)
C62 C63 1.348(9)
C62 H62 0.9500
C63 C64 1.373(9)
C63 H63 0.9500
C64 C65 1.371(10)
C64 H64 0.9500
C65 C66 1.377(6)
C65 H65 0.9500
C66 H66 0.9500
C61A C66A 1.26(3)
C61A C62A 1.37(2)
C62A C63A 1.368(11)
C62A H62A 0.9500
C63A C64A 1.404(13)
C63A H63A 0.9500
C64A C65A 1.354(18)
C64A H64A 0.9500
C65A C66A 1.44(2)
C65A H65A 0.9500
C66A H66A 0.9500
C67 C72A 1.266(10)
C67 C68 1.394(6)
C67 C68A 1.440(8)
C67 C72 1.444(5)
C68 C69 1.383(9)
C68 H68 0.9500
C69 C70 1.385(8)
C69 H69 0.9500
C70 C71 1.378(9)
C70 H70 0.9500
C71 C72 1.381(6)
C71 H71 0.9500
C72 H72 0.9500
C68A C69A 1.377(11)
C68A H68A 0.9500
C69A C70A 1.361(17)
C69A H69A 0.9500
C70A C71A 1.388(16)
C70A H70A 0.9500
C71A C72A 1.354(14)
C71A H71A 0.9500
C72A H72A 0.9500
C73 C78 1.391(4)
C73 C74 1.407(4)
C74 C75 1.374(4)
C74 H74 0.9500
C75 C76 1.384(5)
C75 H75 0.9500
C76 C77 1.380(4)
C76 H76 0.9500
C77 C78 1.383(4)
C77 H77 0.9500
C78 H78 0.9500
